data_4033993
loop_
_publ_author_name
'Niu, Guang-Hao'
'Liu, Pin-Heng'
'Hung, Wei-Chun'
'Tseng, Ping-Yao'
'Chuang, Gary Jing'

_publ_section_title
;
 Formal Synthesis of (+-)-Pentalenolactone A Methyl Ester.
;
_journal_issue 16
_journal_name_full 'The Journal of organic chemistry'
_journal_page_first 10172
_journal_page_last 10182
_journal_paper_doi 10.1021/acs.joc.9b01349
_journal_volume 84
_journal_year 2019
_chemical_formula_moiety 'C14 H18 O3'
_chemical_formula_sum 'C14 H18 O3'
_chemical_formula_weight 234.28
_space_group_IT_number 14
_space_group_name_Hall '-P 2yn'
_space_group_name_H-M_alt 'P 1 21/n 1'
_symmetry_cell_setting monoclinic
_symmetry_space_group_name_Hall '-P 2yn'
_symmetry_space_group_name_H-M 'P 1 21/n 1'
_atom_sites_solution_hydrogens geom
_atom_sites_solution_primary direct
_atom_sites_solution_secondary difmap
_audit_creation_method SHELXL-97
_cell_angle_alpha 90.00
_cell_angle_beta 93.117(4)
_cell_angle_gamma 90.00
_cell_formula_units_Z 4
_cell_length_a 6.4887(4)
_cell_length_b 7.1740(4)
_cell_length_c 25.6544(15)
_cell_measurement_reflns_used 2924
_cell_measurement_temperature 100(2)
_cell_measurement_theta_max 28.1492
_cell_measurement_theta_min 2.9487
_cell_volume 1192.44(12)
_computing_cell_refinement 'SAINT V8.18C (Bruker AXS Inc., 2011)'
_computing_data_collection 'APEX2 (Bruker AXS, 2010)'
_computing_data_reduction 'SAINT V8.18C (Bruker AXS Inc., 2011)'
_computing_molecular_graphics 'SHELXTL (Sheldrick, 2008)'
_computing_publication_material SHELXTL
_computing_structure_refinement 'SHELXL-97 (Sheldrick, 2008)'
_computing_structure_solution 'SHELXS-97 (Sheldrick, 2008)'
_diffrn_ambient_temperature 100(2)
_diffrn_detector_area_resol_mean 8.3333
_diffrn_measured_fraction_theta_full 0.997
_diffrn_measured_fraction_theta_max 0.997
_diffrn_measurement_device_type 'Bruker APEX-II CCD'
_diffrn_measurement_method '\f and \w scans'
_diffrn_radiation_monochromator graphite
_diffrn_radiation_source 'fine-focus sealed tube'
_diffrn_radiation_type MoK\a
_diffrn_radiation_wavelength 0.71073
_diffrn_reflns_av_R_equivalents 0.0322
_diffrn_reflns_av_sigmaI/netI 0.0304
_diffrn_reflns_limit_h_max 8
_diffrn_reflns_limit_h_min -8
_diffrn_reflns_limit_k_max 9
_diffrn_reflns_limit_k_min -9
_diffrn_reflns_limit_l_max 34
_diffrn_reflns_limit_l_min -30
_diffrn_reflns_number 11785
_diffrn_reflns_theta_full 28.31
_diffrn_reflns_theta_max 28.31
_diffrn_reflns_theta_min 2.95
_exptl_absorpt_coefficient_mu 0.090
_exptl_absorpt_correction_T_max 0.7457
_exptl_absorpt_correction_T_min 0.7116
_exptl_absorpt_correction_type multi-scan
_exptl_absorpt_process_details 'SADABS V2008/1 (Bruker AXS Inc.)'
_exptl_crystal_colour colourless
_exptl_crystal_density_diffrn 1.305
_exptl_crystal_density_meas ?
_exptl_crystal_density_method 'not measured'
_exptl_crystal_description lamellar
_exptl_crystal_F_000 504
_exptl_crystal_size_max 0.2
_exptl_crystal_size_mid 0.2
_exptl_crystal_size_min 0.2
_refine_diff_density_max 0.380
_refine_diff_density_min -0.207
_refine_diff_density_rms 0.046
_refine_ls_extinction_method none
_refine_ls_goodness_of_fit_ref 1.031
_refine_ls_hydrogen_treatment mixed
_refine_ls_matrix_type full
_refine_ls_number_parameters 154
_refine_ls_number_reflns 2955
_refine_ls_number_restraints 0
_refine_ls_restrained_S_all 1.031
_refine_ls_R_factor_all 0.0558
_refine_ls_R_factor_gt 0.0411
_refine_ls_shift/su_max 0.000
_refine_ls_shift/su_mean 0.000
_refine_ls_structure_factor_coef Fsqd
_refine_ls_weighting_details 'calc w=1/[\s^2^(Fo^2^)+(0.0493P)^2^+0.4430P] where P=(Fo^2^+2Fc^2^)/3'
_refine_ls_weighting_scheme calc
_refine_ls_wR_factor_gt 0.0977
_refine_ls_wR_factor_ref 0.1067
_reflns_number_gt 2339
_reflns_number_total 2955
_reflns_threshold_expression >2sigma(I)
_cod_data_source_file jo9b01349_si_005.cif
_cod_data_source_block 1
_cod_depositor_comments
;
The following automatic conversions were performed:

data item '_exptl_crystal_density_meas' value 'not measured' was
changed to '?' -- the value is perceived as not measured.

Automatic conversion script
Id: cif_fix_values 6909 2019-04-08 15:41:33Z antanas 
;
_cod_database_code 4033993

loop_
_symmetry_equiv_pos_as_xyz
'x, y, z'
'-x+1/2, y+1/2, -z+1/2'
'-x, -y, -z'
'x-1/2, -y-1/2, z-1/2'

loop_
_atom_site_label
_atom_site_type_symbol
_atom_site_fract_x
_atom_site_fract_y
_atom_site_fract_z
_atom_site_U_iso_or_equiv
_atom_site_adp_type
_atom_site_occupancy
_atom_site_symmetry_multiplicity
_atom_site_calc_flag
_atom_site_refinement_flags
O1 O 0.29576(15) 0.40247(13) 0.24057(3) 0.0206(2) Uani 1 1 d .
O2 O 0.03257(16) 0.28460(13) 0.49278(4) 0.0230(2) Uani 1 1 d .
O3 O -0.26609(15) 0.15431(17) 0.46683(4) 0.0334(3) Uani 1 1 d .
C1 C -0.1266(2) 0.5037(2) 0.26871(5) 0.0227(3) Uani 1 1 d .
H1A H -0.1121 0.5112 0.2309 0.034 Uiso 1 1 calc R
H1B H -0.0743 0.6186 0.2853 0.034 Uiso 1 1 calc R
H1C H -0.2726 0.4879 0.2757 0.034 Uiso 1 1 calc R
C2 C -0.00354(19) 0.33779(17) 0.29078(5) 0.0149(3) Uani 1 1 d .
H2A H -0.0594 0.2232 0.2729 0.018 Uiso 1 1 calc R
C3 C 0.22531(19) 0.34949(16) 0.28091(5) 0.0140(2) Uani 1 1 d .
C4 C 0.34694(18) 0.28453(17) 0.32942(5) 0.0139(2) Uani 1 1 d .
H4A H 0.4831 0.3469 0.3328 0.017 Uiso 1 1 calc R
H4B H 0.3682 0.1479 0.3287 0.017 Uiso 1 1 calc R
C5 C 0.21227(18) 0.34037(16) 0.37454(4) 0.0119(2) Uani 1 1 d .
C6 C -0.01023(18) 0.30571(17) 0.35009(5) 0.0131(2) Uani 1 1 d .
H6A H -0.1100 0.3938 0.3654 0.016 Uiso 1 1 calc R
C7 C -0.0591(2) 0.10451(18) 0.36547(5) 0.0166(3) Uani 1 1 d .
H7A H -0.2100 0.0844 0.3658 0.020 Uiso 1 1 calc R
H7B H -0.0005 0.0146 0.3410 0.020 Uiso 1 1 calc R
C8 C 0.04292(19) 0.08469(17) 0.42006(5) 0.0149(3) Uani 1 1 d .
H8A H 0.0744 -0.0487 0.4286 0.018 Uiso 1 1 calc R
C9 C -0.0852(2) 0.17340(18) 0.46103(5) 0.0191(3) Uani 1 1 d .
C10 C 0.2450(2) 0.2836(2) 0.47735(5) 0.0226(3) Uani 1 1 d .
H10A H 0.3319 0.2052 0.5015 0.027 Uiso 1 1 calc R
H10B H 0.3018 0.4118 0.4779 0.027 Uiso 1 1 calc R
C11 C 0.24098(18) 0.20394(17) 0.42193(5) 0.0144(3) Uani 1 1 d .
H11A H 0.3643 0.1227 0.4178 0.017 Uiso 1 1 calc R
C12 C 0.2445(2) 0.54898(17) 0.38714(5) 0.0181(3) Uani 1 1 d .
H12A H 0.1954 0.6234 0.3564 0.022 Uiso 1 1 calc R
H12B H 0.1591 0.5829 0.4165 0.022 Uiso 1 1 calc R
C13 C 0.5706(2) 0.7265(2) 0.37697(6) 0.0299(3) Uani 1 1 d .
H13A H 0.5100 0.7995 0.3475 0.031 Uiso 1 1 d .
H13B H 0.7104 0.7515 0.3887 0.026 Uiso 1 1 d .
C14 C 0.4647(2) 0.5996(2) 0.40123(5) 0.0247(3) Uani 1 1 d .
H14A H 0.5326 0.5357 0.4297 0.030 Uiso 1 1 calc R

loop_
_atom_site_aniso_label
_atom_site_aniso_U_11
_atom_site_aniso_U_22
_atom_site_aniso_U_33
_atom_site_aniso_U_23
_atom_site_aniso_U_13
_atom_site_aniso_U_12
O1 0.0231(5) 0.0239(5) 0.0154(5) 0.0049(4) 0.0057(4) 0.0028(4)
O2 0.0322(6) 0.0219(5) 0.0154(5) -0.0009(4) 0.0069(4) -0.0034(4)
O3 0.0193(5) 0.0543(7) 0.0274(6) 0.0123(5) 0.0071(4) 0.0003(5)
C1 0.0155(6) 0.0320(8) 0.0206(7) 0.0123(6) 0.0010(5) 0.0021(5)
C2 0.0150(6) 0.0169(6) 0.0125(6) 0.0031(5) -0.0020(5) -0.0025(5)
C3 0.0172(6) 0.0119(5) 0.0131(6) -0.0005(4) 0.0020(5) 0.0006(4)
C4 0.0127(5) 0.0169(6) 0.0123(6) 0.0002(5) 0.0007(4) -0.0005(5)
C5 0.0120(5) 0.0138(6) 0.0098(5) 0.0005(4) -0.0003(4) -0.0020(4)
C6 0.0116(5) 0.0150(6) 0.0127(6) 0.0029(4) 0.0006(4) -0.0014(4)
C7 0.0176(6) 0.0174(6) 0.0143(6) 0.0033(5) -0.0019(5) -0.0058(5)
C8 0.0174(6) 0.0132(6) 0.0139(6) 0.0032(4) -0.0010(5) -0.0027(4)
C9 0.0217(6) 0.0208(6) 0.0149(6) 0.0079(5) 0.0028(5) 0.0008(5)
C10 0.0260(7) 0.0292(7) 0.0123(6) 0.0019(5) -0.0003(5) -0.0120(6)
C11 0.0140(6) 0.0175(6) 0.0117(6) 0.0027(5) -0.0010(4) -0.0014(5)
C12 0.0239(7) 0.0149(6) 0.0154(6) -0.0026(5) 0.0025(5) -0.0040(5)
C13 0.0340(8) 0.0249(7) 0.0309(8) 0.0003(6) 0.0013(7) -0.0137(6)
C14 0.0323(8) 0.0241(7) 0.0170(7) -0.0012(5) -0.0043(6) -0.0130(6)

loop_
_atom_type_symbol
_atom_type_description
_atom_type_scat_dispersion_real
_atom_type_scat_dispersion_imag
_atom_type_scat_source
C C 0.0033 0.0016 'International Tables Vol C Tables 4.2.6.8 and 6.1.1.4'
H H 0.0000 0.0000 'International Tables Vol C Tables 4.2.6.8 and 6.1.1.4'
O O 0.0106 0.0060 'International Tables Vol C Tables 4.2.6.8 and 6.1.1.4'

loop_
_geom_angle_atom_site_label_1
_geom_angle_atom_site_label_2
_geom_angle_atom_site_label_3
_geom_angle
C9 O2 C10 110.32(10)
C3 C2 C1 113.02(10)
C3 C2 C6 104.62(10)
C1 C2 C6 116.14(11)
O1 C3 C4 126.47(11)
O1 C3 C2 125.07(12)
C4 C3 C2 108.46(10)
C3 C4 C5 104.27(9)
C4 C5 C12 109.49(10)
C4 C5 C6 101.92(9)
C12 C5 C6 110.50(10)
C4 C5 C11 111.89(10)
C12 C5 C11 115.79(10)
C6 C5 C11 106.31(9)
C7 C6 C2 114.30(10)
C7 C6 C5 104.25(10)
C2 C6 C5 107.30(9)
C8 C7 C6 103.81(10)
C9 C8 C7 111.79(11)
C9 C8 C11 103.47(10)
C7 C8 C11 107.27(9)
O3 C9 O2 121.29(13)
O3 C9 C8 128.00(13)
O2 C9 C8 110.71(11)
O2 C10 C11 106.61(10)
C10 C11 C8 102.02(9)
C10 C11 C5 118.90(11)
C8 C11 C5 105.01(9)
C14 C12 C5 113.72(11)
C13 C14 C12 124.67(14)

loop_
_geom_bond_atom_site_label_1
_geom_bond_atom_site_label_2
_geom_bond_distance
O1 C3 1.2149(15)
O2 C9 1.3474(17)
O2 C10 1.4547(17)
O3 C9 1.1992(16)
C1 C2 1.5252(18)
C2 C3 1.5222(17)
C2 C6 1.5419(17)
C3 C4 1.5107(17)
C4 C5 1.5407(16)
C5 C12 1.5429(16)
C5 C6 1.5624(17)
C5 C11 1.5640(16)
C6 C7 1.5341(16)
C7 C8 1.5228(17)
C8 C9 1.5151(17)
C8 C11 1.5424(17)
C10 C11 1.5313(17)
C12 C14 1.4991(19)
C13 C14 1.3171(19)
